data_2228435
loop_
_publ_author_name
'Kim, Dong Wan'
'Kim, Tae Ho'
'Kim, Jineun'
'Kim, Jae Sang'

_publ_section_title
;
 (1<i>H</i>-Pyrrol-2-ylmethylidene)(3-{[(1<i>H</i>-pyrrol-2-ylmethylidene)amino]methyl}benzyl)amine
;
_journal_coeditor_code JH2230
_journal_issue 12
_journal_name_full 'Acta Crystallographica Section E'
_journal_page_first o3211
_journal_paper_doi 10.1107/S1600536810046799
_journal_volume 66
_journal_year 2010
_chemical_formula_iupac 'C18 H18 N4'
_chemical_formula_moiety 'C18 H18 N4'
_chemical_formula_sum 'C18 H18 N4'
_chemical_formula_weight 290.36
_chemical_name_systematic
;
(1<i>H</i>-Pyrrol-2-ylmethylidene)(3-{[(1<i>H</i>-pyrrol-2-
ylmethylidene)amino]methyl}benzyl)amine
;
_space_group_IT_number 14
_symmetry_cell_setting monoclinic
_symmetry_space_group_name_Hall '-P 2yn'
_symmetry_space_group_name_H-M 'P 1 21/n 1'
_atom_sites_solution_hydrogens geom
_atom_sites_solution_primary direct
_atom_sites_solution_secondary difmap
_audit_creation_method SHELXTL
_cell_angle_alpha 90.00
_cell_angle_beta 96.128(9)
_cell_angle_gamma 90.00
_cell_formula_units_Z 4
_cell_length_a 5.0010(6)
_cell_length_b 17.271(2)
_cell_length_c 17.764(2)
_cell_measurement_reflns_used 867
_cell_measurement_temperature 173(2)
_cell_measurement_theta_max 18.80
_cell_measurement_theta_min 2.31
_cell_volume 1525.5(3)
_computing_cell_refinement 'SAINT (Bruker, 2006)'
_computing_data_collection 'APEX2 (Bruker, 2006)'
_computing_data_reduction 'SAINT (Bruker, 2006)'
_computing_molecular_graphics 'SHELXTL (Sheldrick, 2008) and DIAMOND (Brandenburg, 1998)'
_computing_publication_material 'SHELXTL (Sheldrick, 2008)'
_computing_structure_refinement 'SHELXTL (Sheldrick, 2008)'
_computing_structure_solution 'SHELXTL (Sheldrick, 2008)'
_diffrn_ambient_temperature 173(2)
_diffrn_measured_fraction_theta_full 1.000
_diffrn_measured_fraction_theta_max 1.000
_diffrn_measurement_device_type 'Bruker APEXII CCD'
_diffrn_measurement_method '\f and \w scans'
_diffrn_radiation_monochromator graphite
_diffrn_radiation_source 'fine-focus sealed tube'
_diffrn_radiation_type MoK\a
_diffrn_radiation_wavelength 0.71073
_diffrn_reflns_av_R_equivalents 0.0872
_diffrn_reflns_av_sigmaI/netI 0.0943
_diffrn_reflns_limit_h_max 6
_diffrn_reflns_limit_h_min -6
_diffrn_reflns_limit_k_max 19
_diffrn_reflns_limit_k_min -21
_diffrn_reflns_limit_l_max 21
_diffrn_reflns_limit_l_min -21
_diffrn_reflns_number 12454
_diffrn_reflns_theta_full 26.00
_diffrn_reflns_theta_max 26.00
_diffrn_reflns_theta_min 1.65
_exptl_absorpt_coefficient_mu 0.078
_exptl_absorpt_correction_T_max 0.9984
_exptl_absorpt_correction_T_min 0.9884
_exptl_absorpt_correction_type multi-scan
_exptl_absorpt_process_details '(SADABS; Sheldrick, 1996)'
_exptl_crystal_colour yellow
_exptl_crystal_density_diffrn 1.264
_exptl_crystal_density_method 'not measured'
_exptl_crystal_description plate
_exptl_crystal_F_000 616
_exptl_crystal_size_max 0.15
_exptl_crystal_size_mid 0.05
_exptl_crystal_size_min 0.02
_refine_diff_density_max 0.201
_refine_diff_density_min -0.175
_refine_ls_extinction_coef 0.0061(15)
_refine_ls_extinction_expression Fc^*^=kFc[1+0.001xFc^2^\l^3^/sin(2\q)]^-1/4^
_refine_ls_extinction_method SHELXL
_refine_ls_goodness_of_fit_ref 0.976
_refine_ls_hydrogen_treatment constr
_refine_ls_matrix_type full
_refine_ls_number_parameters 200
_refine_ls_number_reflns 2990
_refine_ls_number_restraints 0
_refine_ls_restrained_S_all 0.976
_refine_ls_R_factor_all 0.1411
_refine_ls_R_factor_gt 0.0597
_refine_ls_shift/su_max 0.000
_refine_ls_shift/su_mean 0.001
_refine_ls_structure_factor_coef Fsqd
_refine_ls_weighting_details 'calc w=1/[\s^2^(Fo^2^)+(0.0531P)^2^+0.0000P] where P=(Fo^2^+2Fc^2^)/3'
_refine_ls_weighting_scheme calc
_refine_ls_wR_factor_gt 0.1205
_refine_ls_wR_factor_ref 0.1408
_reflns_number_gt 1550
_reflns_number_total 2990
_reflns_threshold_expression I>2\s(I)
_cod_data_source_file jh2230.cif
_cod_data_source_block I
_cod_original_sg_symbol_H-M 'P 21/n'
_cod_database_code 2228435
_cod_database_fobs_code 2228435

loop_
_symmetry_equiv_pos_as_xyz
'x, y, z'
'-x+1/2, y+1/2, -z+1/2'
'-x, -y, -z'
'x-1/2, -y-1/2, z-1/2'

loop_
_atom_site_type_symbol
_atom_site_label
_atom_site_fract_x
_atom_site_fract_y
_atom_site_fract_z
_atom_site_U_iso_or_equiv
_atom_site_adp_type
_atom_site_calc_flag
_atom_site_refinement_flags
_atom_site_occupancy
_atom_site_disorder_assembly
_atom_site_disorder_group
N N1 0.1887(4) 0.93308(13) 0.30396(12) 0.0471(6) Uani d . 1 . .
H H1 0.2430 0.9034 0.2683 0.057 Uiso calc R 1 . .
N N2 -0.1228(4) 0.78669(13) 0.30188(12) 0.0479(6) Uani d . 1 . .
N N3 0.0866(4) 0.37738(12) 0.33592(12) 0.0443(6) Uani d . 1 . .
N N4 0.4888(4) 0.24887(12) 0.35156(12) 0.0466(6) Uani d . 1 . .
H H4 0.4867 0.2670 0.3052 0.056 Uiso calc R 1 . .
C C1 0.2853(6) 1.00448(17) 0.32310(17) 0.0555(8) Uani d . 1 . .
H H1A 0.4232 1.0307 0.3004 0.067 Uiso calc R 1 . .
C C2 0.1523(6) 1.03243(18) 0.38019(17) 0.0597(8) Uani d . 1 . .
H H2 0.1807 1.0812 0.4045 0.072 Uiso calc R 1 . .
C C3 -0.0330(6) 0.97645(17) 0.39655(15) 0.0539(8) Uani d . 1 . .
H H3 -0.1554 0.9803 0.4338 0.065 Uiso calc R 1 . .
C C4 -0.0070(5) 0.91461(16) 0.34911(14) 0.0454(7) Uani d . 1 . .
C C5 -0.1556(6) 0.84397(16) 0.34583(15) 0.0488(7) Uani d . 1 . .
H H5 -0.2909 0.8389 0.3792 0.059 Uiso calc R 1 . .
C C6 -0.2874(5) 0.71839(15) 0.31250(16) 0.0483(7) Uani d . 1 . .
H H6A -0.3806 0.7024 0.2630 0.058 Uiso calc R 1 . .
H H6B -0.4261 0.7318 0.3461 0.058 Uiso calc R 1 . .
C C7 -0.1203(5) 0.65149(15) 0.34658(14) 0.0399(7) Uani d . 1 . .
C C8 -0.1874(5) 0.57583(16) 0.32711(14) 0.0436(7) Uani d . 1 . .
H H8 -0.3368 0.5664 0.2906 0.052 Uiso calc R 1 . .
C C9 -0.0432(5) 0.51348(15) 0.35929(14) 0.0406(7) Uani d . 1 . .
C C10 0.1738(6) 0.52757(16) 0.41134(14) 0.0461(7) Uani d . 1 . .
H H10 0.2763 0.4856 0.4336 0.055 Uiso calc R 1 . .
C C11 0.2443(5) 0.60305(16) 0.43154(14) 0.0476(7) Uani d . 1 . .
H H11 0.3950 0.6126 0.4676 0.057 Uiso calc R 1 . .
C C12 0.0964(6) 0.66413(16) 0.39942(15) 0.0450(7) Uani d . 1 . .
H H12 0.1448 0.7156 0.4140 0.054 Uiso calc R 1 . .
C C13 -0.1352(5) 0.43160(15) 0.33830(17) 0.0519(8) Uani d . 1 . .
H H13A -0.2540 0.4130 0.3756 0.062 Uiso calc R 1 . .
H H13B -0.2420 0.4326 0.2881 0.062 Uiso calc R 1 . .
C C14 0.1251(6) 0.33165(16) 0.39264(15) 0.0469(7) Uani d . 1 . .
H H14 0.0085 0.3373 0.4311 0.056 Uiso calc R 1 . .
C C15 0.3263(5) 0.27306(15) 0.40368(14) 0.0425(7) Uani d . 1 . .
C C16 0.3911(6) 0.23031(17) 0.46802(16) 0.0556(8) Uani d . 1 . .
H H16 0.3085 0.2341 0.5136 0.067 Uiso calc R 1 . .
C C17 0.5993(6) 0.18029(17) 0.45480(17) 0.0592(8) Uani d . 1 . .
H H17 0.6864 0.1444 0.4898 0.071 Uiso calc R 1 . .
C C18 0.6545(6) 0.19249(16) 0.38240(18) 0.0552(8) Uani d . 1 . .
H H18 0.7867 0.1660 0.3576 0.066 Uiso calc R 1 . .

loop_
_atom_site_aniso_label
_atom_site_aniso_U_11
_atom_site_aniso_U_22
_atom_site_aniso_U_33
_atom_site_aniso_U_12
_atom_site_aniso_U_13
_atom_site_aniso_U_23
N1 0.0528(14) 0.0354(14) 0.0530(14) 0.0013(12) 0.0052(12) -0.0062(11)
N2 0.0588(15) 0.0349(14) 0.0505(14) -0.0004(12) 0.0073(12) 0.0055(11)
N3 0.0514(14) 0.0296(13) 0.0513(14) -0.0039(11) 0.0031(11) -0.0047(11)
N4 0.0575(14) 0.0362(14) 0.0463(13) -0.0017(12) 0.0065(11) 0.0033(10)
C1 0.0540(18) 0.0411(19) 0.070(2) -0.0056(15) -0.0008(16) -0.0095(15)
C2 0.062(2) 0.0461(19) 0.068(2) 0.0031(17) -0.0030(17) -0.0154(16)
C3 0.0631(19) 0.054(2) 0.0443(17) 0.0067(17) 0.0046(14) -0.0067(14)
C4 0.0553(18) 0.0410(18) 0.0398(15) 0.0019(15) 0.0043(14) 0.0011(12)
C5 0.0599(19) 0.0463(19) 0.0410(16) 0.0061(15) 0.0088(14) 0.0070(13)
C6 0.0526(17) 0.0369(17) 0.0555(18) -0.0025(14) 0.0066(14) 0.0048(13)
C7 0.0473(17) 0.0364(17) 0.0369(15) -0.0013(13) 0.0083(14) -0.0002(12)
C8 0.0428(16) 0.0437(19) 0.0439(16) -0.0025(14) 0.0022(13) -0.0035(13)
C9 0.0437(16) 0.0348(17) 0.0429(15) -0.0033(14) 0.0031(14) -0.0037(12)
C10 0.0557(18) 0.0346(17) 0.0477(17) -0.0007(14) 0.0042(15) -0.0008(12)
C11 0.0494(17) 0.0438(19) 0.0482(17) -0.0049(15) -0.0012(14) -0.0069(13)
C12 0.0542(19) 0.0311(17) 0.0510(17) -0.0025(14) 0.0125(15) -0.0026(13)
C13 0.0505(17) 0.0362(18) 0.068(2) -0.0004(15) 0.0022(15) -0.0109(14)
C14 0.0583(19) 0.0380(17) 0.0457(17) -0.0077(15) 0.0109(14) -0.0087(13)
C15 0.0538(17) 0.0310(16) 0.0423(16) -0.0074(14) 0.0032(14) -0.0031(12)
C16 0.076(2) 0.0437(19) 0.0464(18) -0.0058(17) 0.0027(15) -0.0001(14)
C17 0.074(2) 0.0400(19) 0.060(2) -0.0024(17) -0.0114(17) 0.0083(15)
C18 0.0548(19) 0.0394(19) 0.070(2) 0.0037(15) 0.0022(16) 0.0057(15)

loop_
_atom_type_symbol
_atom_type_description
_atom_type_scat_dispersion_real
_atom_type_scat_dispersion_imag
_atom_type_scat_source
C C 0.0033 0.0016 'International Tables Vol C Tables 4.2.6.8 and 6.1.1.4'
H H 0.0000 0.0000 'International Tables Vol C Tables 4.2.6.8 and 6.1.1.4'
N N 0.0061 0.0033 'International Tables Vol C Tables 4.2.6.8 and 6.1.1.4'

loop_
_geom_angle_atom_site_label_1
_geom_angle_atom_site_label_2
_geom_angle_atom_site_label_3
_geom_angle_site_symmetry_1
_geom_angle_site_symmetry_3
_geom_angle
_geom_angle_publ_flag
C1 N1 C4 . . 108.9(2) ?
C1 N1 H1 . . 125.6 ?
C4 N1 H1 . . 125.6 ?
C5 N2 C6 . . 115.7(2) ?
C14 N3 C13 . . 115.2(2) ?
C18 N4 C15 . . 109.2(2) ?
C18 N4 H4 . . 125.4 ?
C15 N4 H4 . . 125.4 ?
N1 C1 C2 . . 108.7(3) ?
N1 C1 H1A . . 125.6 ?
C2 C1 H1A . . 125.6 ?
C1 C2 C3 . . 107.4(3) ?
C1 C2 H2 . . 126.3 ?
C3 C2 H2 . . 126.3 ?
C4 C3 C2 . . 107.6(3) ?
C4 C3 H3 . . 126.2 ?
C2 C3 H3 . . 126.2 ?
N1 C4 C3 . . 107.4(2) ?
N1 C4 C5 . . 125.3(2) ?
C3 C4 C5 . . 127.3(3) ?
N2 C5 C4 . . 125.8(3) ?
N2 C5 H5 . . 117.1 ?
C4 C5 H5 . . 117.1 ?
N2 C6 C7 . . 111.9(2) ?
N2 C6 H6A . . 109.2 ?
C7 C6 H6A . . 109.2 ?
N2 C6 H6B . . 109.2 ?
C7 C6 H6B . . 109.2 ?
H6A C6 H6B . . 107.9 ?
C12 C7 C8 . . 118.3(2) ?
C12 C7 C6 . . 120.9(2) ?
C8 C7 C6 . . 120.8(3) ?
C7 C8 C9 . . 122.0(3) ?
C7 C8 H8 . . 119.0 ?
C9 C8 H8 . . 119.0 ?
C10 C9 C8 . . 118.7(2) ?
C10 C9 C13 . . 121.8(2) ?
C8 C9 C13 . . 119.4(2) ?
C9 C10 C11 . . 120.2(3) ?
C9 C10 H10 . . 119.9 ?
C11 C10 H10 . . 119.9 ?
C12 C11 C10 . . 120.1(3) ?
C12 C11 H11 . . 119.9 ?
C10 C11 H11 . . 119.9 ?
C7 C12 C11 . . 120.8(3) ?
C7 C12 H12 . . 119.6 ?
C11 C12 H12 . . 119.6 ?
N3 C13 C9 . . 113.2(2) ?
N3 C13 H13A . . 108.9 ?
C9 C13 H13A . . 108.9 ?
N3 C13 H13B . . 108.9 ?
C9 C13 H13B . . 108.9 ?
H13A C13 H13B . . 107.8 ?
N3 C14 C15 . . 126.3(2) ?
N3 C14 H14 . . 116.9 ?
C15 C14 H14 . . 116.9 ?
N4 C15 C16 . . 107.3(3) ?
N4 C15 C14 . . 126.0(2) ?
C16 C15 C14 . . 126.7(3) ?
C15 C16 C17 . . 107.9(3) ?
C15 C16 H16 . . 126.0 ?
C17 C16 H16 . . 126.0 ?
C18 C17 C16 . . 107.1(3) ?
C18 C17 H17 . . 126.4 ?
C16 C17 H17 . . 126.4 ?
N4 C18 C17 . . 108.4(3) ?
N4 C18 H18 . . 125.8 ?
C17 C18 H18 . . 125.8 ?

loop_
_geom_bond_atom_site_label_1
_geom_bond_atom_site_label_2
_geom_bond_site_symmetry_2
_geom_bond_distance
_geom_bond_publ_flag
N1 C1 . 1.354(3) ?
N1 C4 . 1.368(3) ?
N1 H1 . 0.8800 ?
N2 C5 . 1.282(3) ?
N2 C6 . 1.462(3) ?
N3 C14 . 1.279(3) ?
N3 C13 . 1.456(3) ?
N4 C18 . 1.356(3) ?
N4 C15 . 1.361(3) ?
N4 H4 . 0.8800 ?
C1 C2 . 1.359(4) ?
C1 H1A . 0.9500 ?
C2 C3 . 1.391(4) ?
C2 H2 . 0.9500 ?
C3 C4 . 1.375(4) ?
C3 H3 . 0.9500 ?
C4 C5 . 1.426(4) ?
C5 H5 . 0.9500 ?
C6 C7 . 1.514(4) ?
C6 H6A . 0.9900 ?
C6 H6B . 0.9900 ?
C7 C12 . 1.373(4) ?
C7 C8 . 1.384(3) ?
C8 C9 . 1.385(3) ?
C8 H8 . 0.9500 ?
C9 C10 . 1.370(4) ?
C9 C13 . 1.521(3) ?
C10 C11 . 1.388(4) ?
C10 H10 . 0.9500 ?
C11 C12 . 1.377(3) ?
C11 H11 . 0.9500 ?
C12 H12 . 0.9500 ?
C13 H13A . 0.9900 ?
C13 H13B . 0.9900 ?
C14 C15 . 1.426(4) ?
C14 H14 . 0.9500 ?
C15 C16 . 1.370(4) ?
C16 C17 . 1.392(4) ?
C16 H16 . 0.9500 ?
C17 C18 . 1.360(4) ?
C17 H17 . 0.9500 ?
C18 H18 . 0.9500 ?

loop_
_geom_hbond_atom_site_label_D
_geom_hbond_atom_site_label_H
_geom_hbond_atom_site_label_A
_geom_hbond_site_symmetry_D
_geom_hbond_site_symmetry_H
_geom_hbond_site_symmetry_A
_geom_hbond_distance_DH
_geom_hbond_distance_HA
_geom_hbond_distance_DA
_geom_hbond_angle_DHA
_geom_hbond_publ_flag
N1 H1 N3 . . 2 0.88 2.17 2.993(3) 156.3 y
N4 H4 N2 . . 2_545 0.88 2.12 2.949(3) 157.8 y

loop_
_geom_torsion_atom_site_label_1
_geom_torsion_atom_site_label_2
_geom_torsion_atom_site_label_3
_geom_torsion_atom_site_label_4
_geom_torsion_site_symmetry_1
_geom_torsion_site_symmetry_2
_geom_torsion_site_symmetry_3
_geom_torsion_site_symmetry_4
_geom_torsion
_geom_torsion_publ_flag
C4 N1 C1 C2 . . . . -0.2(3) ?
N1 C1 C2 C3 . . . . -0.2(3) ?
C1 C2 C3 C4 . . . . 0.6(3) ?
C1 N1 C4 C3 . . . . 0.6(3) ?
C1 N1 C4 C5 . . . . -179.9(3) ?
C2 C3 C4 N1 . . . . -0.7(3) ?
C2 C3 C4 C5 . . . . 179.8(3) ?
C6 N2 C5 C4 . . . . 176.1(3) ?
N1 C4 C5 N2 . . . . 2.1(4) ?
C3 C4 C5 N2 . . . . -178.5(3) ?
C5 N2 C6 C7 . . . . -109.9(3) ?
N2 C6 C7 C12 . . . . 35.8(3) ?
N2 C6 C7 C8 . . . . -146.3(2) ?
C12 C7 C8 C9 . . . . 0.1(3) ?
C6 C7 C8 C9 . . . . -177.9(2) ?
C7 C8 C9 C10 . . . . -0.7(4) ?
C7 C8 C9 C13 . . . . 177.1(2) ?
C8 C9 C10 C11 . . . . 0.6(4) ?
C13 C9 C10 C11 . . . . -177.1(2) ?
C9 C10 C11 C12 . . . . 0.0(4) ?
C8 C7 C12 C11 . . . . 0.6(3) ?
C6 C7 C12 C11 . . . . 178.6(2) ?
C10 C11 C12 C7 . . . . -0.7(4) ?
C14 N3 C13 C9 . . . . 103.7(3) ?
C10 C9 C13 N3 . . . . -36.8(3) ?
C8 C9 C13 N3 . . . . 145.5(2) ?
C13 N3 C14 C15 . . . . 179.4(2) ?
C18 N4 C15 C16 . . . . -0.5(3) ?
C18 N4 C15 C14 . . . . 179.9(3) ?
N3 C14 C15 N4 . . . . -9.2(4) ?
N3 C14 C15 C16 . . . . 171.3(3) ?
N4 C15 C16 C17 . . . . 0.9(3) ?
C14 C15 C16 C17 . . . . -179.5(3) ?
C15 C16 C17 C18 . . . . -1.0(3) ?
C15 N4 C18 C17 . . . . -0.1(3) ?
C16 C17 C18 N4 . . . . 0.7(3) ?

loop_
_cod_related_entry_id
_cod_related_entry_database
_cod_related_entry_code
1 ChemSpider 30656371
